data_8105271
loop_
_publ_author_name
'Li, Shu-Jing'
'Li, Ke'
'Li, Yi-Wen'

_publ_section_title
;
 The crystal structure of 3-bromoisonicotinic acid, C6H4BrNO2
;
_journal_issue 3
_journal_name_full 'Zeitschrift f\"ur Kristallographie - New Crystal Structures'
_journal_page_first 731
_journal_page_last 732
_journal_paper_doi 10.1515/ncrs-2019-0933
_journal_volume 235
_journal_year 2020
_chemical_formula_moiety 'C6 H4 Br N O2'
_chemical_formula_sum 'C6 H4 Br N O2'
_chemical_formula_weight 202.00
_space_group_crystal_system triclinic
_space_group_IT_number 2
_space_group_name_Hall '-P 1'
_space_group_name_H-M_alt 'P -1'
_atom_sites_solution_hydrogens mixed
_cell_angle_alpha 65.065(4)
_cell_angle_beta 68.858(4)
_cell_angle_gamma 64.919(4)
_cell_formula_units_Z 2
_cell_length_a 7.2512(6)
_cell_length_b 7.3916(6)
_cell_length_c 7.4920(7)
_cell_measurement_reflns_used 3527
_cell_measurement_temperature 150(2)
_cell_measurement_theta_max 26.44
_cell_measurement_theta_min 3.18
_cell_volume 321.60(5)
_computing_cell_refinement 'SAINT v8.37A (Bruker, 2015) [1]'
_computing_data_collection 'Bruker APEX-II'
_computing_data_reduction 'SAINT v8.37A (Bruker, 2015) [1]'
_computing_molecular_graphics 'Olex2 (Dolomanov et al., 2009) [4]'
_computing_publication_material 'Olex2 (Dolomanov et al., 2009) [4]'
_computing_structure_refinement 'olex2.refine (Bourhis et al., 2015) [3]'
_computing_structure_solution 'ShelXT (Sheldrick, 2015) [2]'
_diffrn_ambient_temperature 150.0
_diffrn_measured_fraction_theta_full 1.000
_diffrn_measured_fraction_theta_max 1.000
_diffrn_measurement_device 'Bruker APEX-II diffractometer'
_diffrn_measurement_device_type 'Bruker APEX-II CCD'
_diffrn_measurement_method '\f and \w scans'
_diffrn_radiation_type MoK\a
_diffrn_radiation_wavelength 0.71073
_diffrn_reflns_av_R_equivalents 0.0607
_diffrn_reflns_av_unetI/netI 0.0416
_diffrn_reflns_Laue_measured_fraction_full 1.000
_diffrn_reflns_Laue_measured_fraction_max 1.000
_diffrn_reflns_limit_h_max 8
_diffrn_reflns_limit_h_min -8
_diffrn_reflns_limit_k_max 9
_diffrn_reflns_limit_k_min -9
_diffrn_reflns_limit_l_max 9
_diffrn_reflns_limit_l_min -9
_diffrn_reflns_number 7419
_diffrn_reflns_point_group_measured_fraction_full 1.000
_diffrn_reflns_point_group_measured_fraction_max 1.000
_diffrn_reflns_theta_full 25.242
_diffrn_reflns_theta_max 26.017
_diffrn_reflns_theta_min 3.075
_diffrn_standards_number 0
_exptl_absorpt_coefficient_mu 6.316
_exptl_absorpt_correction_T_max 0.7454
_exptl_absorpt_correction_T_min 0.4575
_exptl_absorpt_correction_type multi-scan
_exptl_absorpt_process_details
;
SADABS-2016/2 (Bruker,2016/2) was used for absorption correction.
wR2(int) was 0.1011 before and 0.0737 after correction.
The Ratio of minimum to maximum transmission is 0.6138.
The \l/2 correction factor is Not present.
;
_exptl_crystal_colour colorless
_exptl_crystal_density_diffrn 2.086
_exptl_crystal_density_method 'not measured'
_exptl_crystal_description block
_exptl_crystal_F_000 196
_exptl_crystal_size_max 0.25
_exptl_crystal_size_mid 0.15
_exptl_crystal_size_min 0.1
_refine_diff_density_max 0.710
_refine_diff_density_min -0.850
_refine_diff_density_rms 0.153
_refine_ls_extinction_coef .
_refine_ls_extinction_method none
_refine_ls_goodness_of_fit_ref 1.091
_refine_ls_hydrogen_treatment mixed
_refine_ls_matrix_type full
_refine_ls_number_parameters 95
_refine_ls_number_reflns 1263
_refine_ls_number_restraints 0
_refine_ls_restrained_S_all 1.091
_refine_ls_R_factor_all 0.0447
_refine_ls_R_factor_gt 0.0369
_refine_ls_shift/su_max 0.001
_refine_ls_shift/su_mean 0.000
_refine_ls_structure_factor_coef Fsqd
_refine_ls_weighting_details 'w=1/[\s^2^(Fo^2^)+(0.0675P)^2^] where P=(Fo^2^+2Fc^2^)/3'
_refine_ls_weighting_scheme calc
_refine_ls_wR_factor_gt 0.0973
_refine_ls_wR_factor_ref 0.1017
_reflns_Friedel_coverage 0.000
_reflns_Friedel_fraction_full .
_reflns_Friedel_fraction_max .
_reflns_number_gt 1119
_reflns_number_total 1263
_reflns_threshold_expression 'I > 2\s(I)'
_cod_data_source_file suppl_ncrs-2019-0933_suppl.cif
_cod_data_source_block 1
_cod_database_code 8105271
_shelx_space_group_comment
;
The symmetry employed for this shelxl refinement is uniquely defined
by the following loop, which should always be used as a source of
symmetry information in preference to the above space-group names.
They are only intended as comments.
;
_shelx_estimated_absorpt_t_max 0.571
_shelx_estimated_absorpt_t_min 0.301
_olex2_refinement_description
;
1. Fixed Uiso
 At 1.2 times of:
  All C(H) groups
2.a Aromatic/amide H refined with riding coordinates:
 C4(H4), C5(H5), C6(H6)
;

loop_
_space_group_symop_operation_xyz
'x, y, z'
'-x, -y, -z'

loop_
_atom_site_label
_atom_site_type_symbol
_atom_site_fract_x
_atom_site_fract_y
_atom_site_fract_z
_atom_site_U_iso_or_equiv
_atom_site_adp_type
_atom_site_occupancy
_atom_site_site_symmetry_order
_atom_site_calc_flag
_atom_site_refinement_flags_posn
_atom_site_refinement_flags_adp
_atom_site_refinement_flags_occupancy
_atom_site_disorder_assembly
_atom_site_disorder_group
Br1 Br 0.31443(7) 0.07999(6) 0.77220(6) 0.0268(2) Uani 1 1 d . . . . .
C1 C 0.2434(6) 0.4894(6) 0.9021(6) 0.0156(8) Uani 1 1 d . . . . .
C2 C 0.2406(6) 0.5263(6) 0.6891(6) 0.0148(8) Uani 1 1 d . . . . .
C3 C 0.2684(6) 0.3667(6) 0.6160(6) 0.0141(8) Uani 1 1 d . . . . .
C4 C 0.2666(6) 0.4153(6) 0.4193(6) 0.0179(8) Uani 1 1 d . . . . .
H4 H 0.286606 0.305172 0.373367 0.021 Uiso 1 1 calc R . . . .
C5 C 0.2105(6) 0.7657(6) 0.3534(6) 0.0193(8) Uani 1 1 d . . . . .
H5 H 0.189642 0.905180 0.261850 0.023 Uiso 1 1 calc R . . . .
C6 C 0.2116(6) 0.7284(6) 0.5505(6) 0.0172(8) Uani 1 1 d . . . . .
H6 H 0.192299 0.841823 0.591350 0.021 Uiso 1 1 calc R . . . .
H1 H 0.274(10) 0.633(10) 1.046(10) 0.056(18) Uiso 1 1 d . . . . .
N1 N 0.2381(6) 0.6109(5) 0.2878(5) 0.0188(7) Uani 1 1 d . . . . .
O1 O 0.2623(5) 0.6511(5) 0.9162(5) 0.0257(7) Uani 1 1 d . . . . .
O2 O 0.2278(5) 0.3314(4) 1.0405(5) 0.0235(7) Uani 1 1 d . . . . .

loop_
_atom_site_aniso_label
_atom_site_aniso_U_11
_atom_site_aniso_U_22
_atom_site_aniso_U_33
_atom_site_aniso_U_23
_atom_site_aniso_U_13
_atom_site_aniso_U_12
Br1 0.0470(3) 0.0133(3) 0.0202(3) -0.00353(18) -0.0079(2) -0.01111(19)
C1 0.0184(19) 0.0155(19) 0.013(2) -0.0052(16) -0.0034(15) -0.0046(14)
C2 0.0172(18) 0.0148(18) 0.014(2) -0.0070(16) -0.0021(15) -0.0054(14)
C3 0.0184(19) 0.0135(18) 0.0113(19) -0.0041(15) -0.0017(15) -0.0070(14)
C4 0.023(2) 0.017(2) 0.019(2) -0.0108(17) -0.0037(17) -0.0070(15)
C5 0.025(2) 0.016(2) 0.019(2) -0.0052(17) -0.0081(17) -0.0054(15)
C6 0.0191(19) 0.0159(19) 0.018(2) -0.0073(16) -0.0055(16) -0.0045(14)
N1 0.0224(17) 0.0196(18) 0.0162(19) -0.0083(15) -0.0042(14) -0.0060(13)
O1 0.0461(19) 0.0234(16) 0.0164(17) -0.0065(13) -0.0069(14) -0.0188(14)
O2 0.0382(18) 0.0175(15) 0.0157(16) -0.0034(13) -0.0056(13) -0.0120(13)

loop_
_atom_type_symbol
_atom_type_description
_atom_type_scat_dispersion_real
_atom_type_scat_dispersion_imag
_atom_type_scat_source
C C 0.0033 0.0016 'International Tables Vol C Tables 4.2.6.8 and 6.1.1.4'
H H 0.0000 0.0000 'International Tables Vol C Tables 4.2.6.8 and 6.1.1.4'
Br Br -0.2901 2.4595 'International Tables Vol C Tables 4.2.6.8 and 6.1.1.4'
O O 0.0106 0.0060 'International Tables Vol C Tables 4.2.6.8 and 6.1.1.4'
N N 0.0061 0.0033 'International Tables Vol C Tables 4.2.6.8 and 6.1.1.4'

loop_
_geom_angle_atom_site_label_1
_geom_angle_atom_site_label_2
_geom_angle_atom_site_label_3
_geom_angle
_geom_angle_site_symmetry_1
_geom_angle_site_symmetry_3
O1 C1 C2 111.1(3) . .
O2 C1 C2 123.8(3) . .
O2 C1 O1 125.1(4) . .
C3 C2 C1 124.3(3) . .
C6 C2 C1 119.6(3) . .
C6 C2 C3 116.1(3) . .
C2 C3 Br1 124.4(3) . .
C4 C3 Br1 115.7(3) . .
C4 C3 C2 119.9(3) . .
C3 C4 H4 118.4 . .
N1 C4 C3 123.2(3) . .
N1 C4 H4 118.4 . .
C6 C5 H5 119.0 . .
N1 C5 H5 119.0 . .
N1 C5 C6 122.0(4) . .
C2 C6 H6 119.7 . .
C5 C6 C2 120.6(3) . .
C5 C6 H6 119.7 . .
C4 N1 C5 118.1(4) . .
C1 O1 H1 115(4) . .

loop_
_geom_bond_atom_site_label_1
_geom_bond_atom_site_label_2
_geom_bond_distance
_geom_bond_site_symmetry_2
Br1 C3 1.887(4) .
C1 C2 1.508(5) .
C1 O1 1.309(5) .
C1 O2 1.208(5) .
C2 C3 1.413(5) .
C2 C6 1.392(6) .
C3 C4 1.365(6) .
C4 H4 0.9500 .
C4 N1 1.340(5) .
C5 H5 0.9500 .
C5 C6 1.385(6) .
C5 N1 1.342(5) .
C6 H6 0.9500 .
O1 H1 0.96(7) .
